data_7134126
loop_
_publ_author_name
'Yoo, Jeong Yeon'
'Kim, Chanwoo'
'Kwon, Ji Hoon'
'Cho, Hana'
'Jeong, Kiyoung'
'Park, Wonwoo'
'Kim, Younghun'
'Lee, Dongwhan'
'Park, Seung Bum'

_publ_section_title
;
 Rational design strategies for innovative small-molecule scaffolds
 inspired by three pivotal protein secondary structures
;
_journal_name_full 'Chemical Communications'
_journal_paper_doi 10.1039/D4CC06630H
_journal_year 2025
_chemical_absolute_configuration syn
_chemical_formula_moiety 'C31 H39 N5 O3'
_chemical_formula_sum 'C31 H39 N5 O3'
_chemical_formula_weight 529.67
_space_group_crystal_system triclinic
_space_group_IT_number 1
_space_group_name_Hall 'P 1'
_space_group_name_H-M_alt 'P 1'
_atom_sites_solution_hydrogens geom
_atom_sites_solution_primary dual
_audit_creation_date 2024-04-29
_audit_creation_method
;
Olex2 1.5
(compiled 2024.02.16 svn.r378c4104 for OlexSys, GUI svn.r6928)
;
_audit_update_record
;
2024-05-08 deposited with the CCDC.	2025-01-06 downloaded from the CCDC.
;
_cell_angle_alpha 103.810(3)
_cell_angle_beta 97.871(3)
_cell_angle_gamma 104.236(3)
_cell_formula_units_Z 2
_cell_length_a 6.2988(6)
_cell_length_b 12.7745(11)
_cell_length_c 18.4302(14)
_cell_measurement_reflns_used 8996
_cell_measurement_temperature 100.10
_cell_measurement_theta_max 28.431
_cell_measurement_theta_min 2.326
_cell_volume 1365.4(2)
_computing_cell_refinement 'SAINT V8.40B (?, 2016)'
_computing_data_reduction 'SAINT V8.40B (?, 2016)'
_computing_molecular_graphics 'Olex2 1.5 (Dolomanov et al., 2009)'
_computing_publication_material 'Olex2 1.5 (Dolomanov et al., 2009)'
_computing_structure_refinement 'SHELXL 2018/3 (Sheldrick, 2015)'
_computing_structure_solution 'SHELXT 2018/2 (Sheldrick, 2018)'
_diffrn_ambient_temperature 100.10
_diffrn_measured_fraction_theta_full 0.998
_diffrn_measured_fraction_theta_max 0.985
_diffrn_measurement_device_type 'Bruker APEX-II CCD'
_diffrn_measurement_method '\f and \w scans'
_diffrn_radiation_type MoK\a
_diffrn_radiation_wavelength 0.71073
_diffrn_reflns_av_R_equivalents 0.1144
_diffrn_reflns_av_unetI/netI 0.1264
_diffrn_reflns_Laue_measured_fraction_full 0.998
_diffrn_reflns_Laue_measured_fraction_max 0.985
_diffrn_reflns_limit_h_max 8
_diffrn_reflns_limit_h_min -8
_diffrn_reflns_limit_k_max 17
_diffrn_reflns_limit_k_min -17
_diffrn_reflns_limit_l_max 24
_diffrn_reflns_limit_l_min -24
_diffrn_reflns_number 47655
_diffrn_reflns_point_group_measured_fraction_full 0.995
_diffrn_reflns_point_group_measured_fraction_max 0.948
_diffrn_reflns_theta_full 25.242
_diffrn_reflns_theta_max 28.464
_diffrn_reflns_theta_min 2.327
_diffrn_source_current 1.4
_diffrn_source_power 0.07
_diffrn_source_voltage 50.0
_diffrn_standards_number 0
_exptl_absorpt_coefficient_mu 0.084
_exptl_absorpt_correction_T_max 0.7424
_exptl_absorpt_correction_T_min 0.6035
_exptl_absorpt_correction_type multi-scan
_exptl_absorpt_process_details
;
SADABS-2016/2 (Bruker,2016/2) was used for absorption correction.
wR2(int) was 0.1583 before and 0.0912 after correction.
The Ratio of minimum to maximum transmission is 0.8129.
The \l/2 correction factor is Not present.
;
_exptl_crystal_colour colourless
_exptl_crystal_colour_primary colourless
_exptl_crystal_density_diffrn 1.288
_exptl_crystal_description needle
_exptl_crystal_F_000 568
_exptl_crystal_size_max 0.3
_exptl_crystal_size_mid 0.12
_exptl_crystal_size_min 0.08
_refine_diff_density_max 0.388
_refine_diff_density_min -0.324
_refine_diff_density_rms 0.070
_refine_ls_abs_structure_details
;
 Flack x determined using 2875 quotients [(I+)-(I-)]/[(I+)+(I-)]
 (Parsons, Flack and Wagner, Acta Cryst. B69 (2013) 249-259).
;
_refine_ls_abs_structure_Flack 1.2(10)
_refine_ls_extinction_method none
_refine_ls_goodness_of_fit_ref 1.092
_refine_ls_hydrogen_treatment constr
_refine_ls_matrix_type full
_refine_ls_number_parameters 711
_refine_ls_number_reflns 13071
_refine_ls_number_restraints 3
_refine_ls_restrained_S_all 1.092
_refine_ls_R_factor_all 0.1418
_refine_ls_R_factor_gt 0.0900
_refine_ls_shift/su_max 0.000
_refine_ls_shift/su_mean 0.000
_refine_ls_structure_factor_coef Fsqd
_refine_ls_weighting_details 'w=1/[\s^2^(Fo^2^)+(0.0187P)^2^+1.5997P] where P=(Fo^2^+2Fc^2^)/3'
_refine_ls_weighting_scheme calc
_refine_ls_wR_factor_gt 0.1347
_refine_ls_wR_factor_ref 0.1548
_reflns_Friedel_coverage 0.926
_reflns_Friedel_fraction_full 0.992
_reflns_Friedel_fraction_max 0.912
_reflns_number_gt 8856
_reflns_number_total 13071
_reflns_threshold_expression 'I > 2\s(I)'
_cod_data_source_file d4cc06630h2.cif
_cod_data_source_block JY-02-090
_cod_database_code 7134126
_shelx_shelxl_version_number 2018/3
_shelx_space_group_comment
;
The symmetry employed for this shelxl refinement is uniquely defined
by the following loop, which should always be used as a source of
symmetry information in preference to the above space-group names.
They are only intended as comments.
;
_shelx_estimated_absorpt_t_max 0.993
_shelx_estimated_absorpt_t_min 0.975
_olex2_refinement_description
;
1. Fixed Uiso
 At 1.2 times of:
  All C(H) groups, All C(H,H) groups
 At 1.5 times of:
  All C(H,H,H) groups
2.a Ternary CH refined with riding coordinates:
 C019(H019), C01F(H01H), C01P(H6), C020(H020)
2.b Secondary CH2 refined with riding coordinates:
 C00G(H00A,H00B), C00Q(H00C,H00D), C00T(H00E,H00F), C00U(H00J,H00K), C00Y(H00M,
 H00N), C01B(H01W,H01X), C01I(H2,H), C01J(H3,HA), C01L(H01J,H01K), C01N(H01L,
 H01M), C01S(H01N,H01O), C01W(H8,HD), C024(H02F,H02G), C025(H02A,H02B)
2.c Aromatic/amide H refined with riding coordinates:
 C00L(H00L), C00O(H00O), C00P(H00P), C00S(H00S), C00X(H00X), C010(H010),
 C011(H011), C012(H012), C014(H014), C017(H017), C018(H018), C01C(H01D),
 C01D(H01), C01G(H01I), C01H(H1), C01M(H5), C01T(H7), C01V(H01V), C01X(H9),
 C01Y(H01Y), C01Z(H01Z), C022(H022)
2.d Idealised Me refined as rotating group:
 C00W(H00G,H00H,H00I), C015(H01A,H01B,H01C), C01A(H01S,H01T,H01U), C01E(H01E,
 H01F,H01G), C01K(H4,HB,HC), C01U(H01P,H01Q,H01R), C023(H02C,H02D,H02E),
 C026(H02H,H02I,H02J)
;
_olex2_submission_special_instructions 'No special instructions were received'

loop_
_space_group_symop_operation_xyz
'x, y, z'

loop_
_atom_site_label
_atom_site_type_symbol
_atom_site_fract_x
_atom_site_fract_y
_atom_site_fract_z
_atom_site_U_iso_or_equiv
_atom_site_adp_type
_atom_site_occupancy
_atom_site_site_symmetry_order
_atom_site_calc_flag
_atom_site_refinement_flags_posn
_atom_site_refinement_flags_adp
_atom_site_refinement_flags_occupancy
_atom_site_disorder_assembly
_atom_site_disorder_group
O001 O 0.8490(7) 0.2882(4) 0.7719(2) 0.0209(10) Uani 1 1 d . . . . .
O002 O 0.5962(7) 0.3877(3) 0.7879(2) 0.0175(9) Uani 1 1 d . . . . .
O003 O 0.3918(7) 0.5926(3) 0.2197(2) 0.0221(10) Uani 1 1 d . . . . .
O004 O 0.4972(7) -0.0771(3) 0.8942(2) 0.0234(9) Uani 1 1 d . . . . .
N005 N 0.0476(8) 0.2397(4) 0.5531(3) 0.0152(11) Uani 1 1 d . . . . .
N006 N 1.1989(8) 0.9304(4) 0.4678(3) 0.0166(11) Uani 1 1 d . . . . .
O007 O 0.5242(7) 1.1339(4) 0.1327(2) 0.0298(10) Uani 1 1 d . . . . .
O008 O 0.1419(8) 0.6944(4) 0.2226(3) 0.0259(11) Uani 1 1 d . . . . .
N009 N 0.4792(8) 0.2099(4) 0.7158(3) 0.0148(11) Uani 1 1 d . . . . .
N00A N -0.1589(8) -0.0617(4) 0.6052(3) 0.0160(11) Uani 1 1 d . . . . .
N00B N 1.1543(9) 1.0489(4) 0.3874(3) 0.0174(11) Uani 1 1 d . . . . .
N00C N 0.1434(9) -0.0049(4) 0.7104(3) 0.0152(11) Uani 1 1 d . . . . .
C00D C 0.3516(10) 0.4208(5) 0.5918(3) 0.0166(13) Uani 1 1 d . . . . .
N00E N 0.5026(8) 0.7719(4) 0.2903(3) 0.0177(11) Uani 1 1 d . . . . .
N00F N 0.8562(9) 1.0001(4) 0.2867(3) 0.0181(12) Uani 1 1 d . . . . .
C00G C 0.5058(10) 0.0998(5) 0.6831(3) 0.0162(13) Uani 1 1 d . . . . .
H00A H 0.667567 0.105996 0.692228 0.019 Uiso 1 1 calc R U . . .
H00B H 0.449765 0.077804 0.627164 0.019 Uiso 1 1 calc R U . . .
N00H N 0.9462(9) 0.7559(4) 0.4480(3) 0.0170(11) Uani 1 1 d . . . . .
C00I C 0.6586(10) 0.2947(5) 0.7600(3) 0.0150(13) Uani 1 1 d . . . . .
N00J N -0.2027(8) 0.0635(4) 0.5303(3) 0.0152(11) Uani 1 1 d . . . . .
C00K C 0.7633(11) 0.4950(5) 0.8304(3) 0.0198(14) Uani 1 1 d . . . . .
C00L C 0.3601(12) 0.3971(6) 0.3906(4) 0.0246(15) Uani 1 1 d . . . . .
H00L H 0.214301 0.356402 0.393031 0.030 Uiso 1 1 calc R U . . .
C00M C 0.0245(10) 0.0184(5) 0.6496(3) 0.0133(13) Uani 1 1 d . . . . .
C00N C -0.0173(10) 0.1427(5) 0.5749(3) 0.0132(13) Uani 1 1 d . . . . .
C00O C 0.2753(11) 0.5943(5) 0.6503(4) 0.0239(15) Uani 1 1 d . . . . .
H00O H 0.176776 0.631801 0.672369 0.029 Uiso 1 1 calc R U . . .
C00P C 1.2602(11) 1.0217(5) 0.4440(4) 0.0197(14) Uani 1 1 d . . . . .
H00P H 1.399119 1.074618 0.471378 0.024 Uiso 1 1 calc R U . . .
C00Q C 0.2863(10) 0.2936(5) 0.5601(3) 0.0173(13) Uani 1 1 d . . . . .
H00C H 0.324480 0.274266 0.509190 0.021 Uiso 1 1 calc R U . . .
H00D H 0.374890 0.263108 0.594035 0.021 Uiso 1 1 calc R U . . .
C00R C 0.9677(10) 0.9688(5) 0.3442(3) 0.0165(14) Uani 1 1 d . . . . .
C00S C 0.5610(11) 0.4840(5) 0.5868(3) 0.0209(14) Uani 1 1 d . . . . .
H00S H 0.660623 0.446674 0.565406 0.025 Uiso 1 1 calc R U . . .
C00T C 0.2506(10) 0.2202(5) 0.7068(3) 0.0152(13) Uani 1 1 d . . . . .
H00E H 0.252497 0.293825 0.697903 0.018 Uiso 1 1 calc R U . . .
H00F H 0.196933 0.218364 0.754665 0.018 Uiso 1 1 calc R U . . .
C00U C 0.7356(10) 0.7648(5) 0.2959(3) 0.0150(13) Uani 1 1 d . . . . .
H00J H 0.779604 0.763039 0.246196 0.018 Uiso 1 1 calc R U . . .
H00K H 0.743596 0.694089 0.307806 0.018 Uiso 1 1 calc R U . . .
C00V C 0.0909(10) 0.1274(5) 0.6415(3) 0.0142(13) Uani 1 1 d . . . . .
C00W C -0.0957(11) 0.2502(6) 0.4877(4) 0.0207(15) Uani 1 1 d . . . . .
H00G H -0.077862 0.201088 0.440651 0.031 Uiso 1 1 calc R U . . .
H00H H -0.053370 0.328498 0.485865 0.031 Uiso 1 1 calc R U . . .
H00I H -0.252283 0.228041 0.492655 0.031 Uiso 1 1 calc R U . . .
C00X C 0.5019(12) 0.3400(6) 0.3617(4) 0.0278(17) Uani 1 1 d . . . . .
H00X H 0.455926 0.260037 0.345061 0.033 Uiso 1 1 calc R U . . .
C00Y C 0.7104(11) 0.7015(5) 0.4441(3) 0.0187(14) Uani 1 1 d . . . . .
H00M H 0.617635 0.732657 0.412065 0.022 Uiso 1 1 calc R U . . .
H00N H 0.679439 0.720751 0.496151 0.022 Uiso 1 1 calc R U . . .
C00Z C 0.8966(10) 0.8639(5) 0.3572(3) 0.0152(13) Uani 1 1 d . . . . .
C010 C 0.4281(11) 0.5143(5) 0.4165(3) 0.0220(15) Uani 1 1 d . . . . .
H010 H 0.329546 0.553050 0.437297 0.026 Uiso 1 1 calc R U . . .
C011 C 0.7787(12) 0.5164(6) 0.3813(4) 0.0250(15) Uani 1 1 d . . . . .
H011 H 0.922228 0.556628 0.376663 0.030 Uiso 1 1 calc R U . . .
C012 C 0.2121(11) 0.4776(5) 0.6245(3) 0.0196(14) Uani 1 1 d . . . . .
H012 H 0.070152 0.435896 0.629501 0.023 Uiso 1 1 calc R U . . .
C013 C 1.0113(10) 0.8517(5) 0.4247(3) 0.0156(13) Uani 1 1 d . . . . .
C014 C 0.1004(13) 1.2230(6) -0.0836(4) 0.0277(16) Uani 1 1 d . . . . .
H014 H -0.009868 1.235310 -0.118641 0.033 Uiso 1 1 calc R U . . .
C015 C 0.6210(13) 0.5752(6) 0.8402(4) 0.0320(17) Uani 1 1 d . . . . .
H01A H 0.543801 0.573903 0.789977 0.048 Uiso 1 1 calc R U . . .
H01B H 0.716919 0.651668 0.867001 0.048 Uiso 1 1 calc R U . . .
H01C H 0.510216 0.551973 0.870158 0.048 Uiso 1 1 calc R U . . .
C016 C 0.5893(12) -0.1865(5) 0.9772(4) 0.0225(15) Uani 1 1 d . . . . .
C017 C 0.6253(12) 0.6002(6) 0.6126(4) 0.0253(16) Uani 1 1 d . . . . .
H017 H 0.768715 0.641978 0.608840 0.030 Uiso 1 1 calc R U . . .
C018 C -0.2646(10) -0.0309(5) 0.5503(3) 0.0150(13) Uani 1 1 d . . . . .
H018 H -0.402646 -0.083160 0.521532 0.018 Uiso 1 1 calc R U . . .
C019 C 0.3835(10) -0.0863(5) 0.8194(3) 0.0190(14) Uani 1 1 d . . . . .
H019 H 0.400612 -0.154147 0.783114 0.023 Uiso 1 1 calc R U . . .
C01A C 1.0961(11) 0.7451(5) 0.5125(4) 0.0204(14) Uani 1 1 d . . . . .
H01S H 1.096086 0.800692 0.559430 0.031 Uiso 1 1 calc R U . . .
H01T H 1.248382 0.758230 0.502867 0.031 Uiso 1 1 calc R U . . .
H01U H 1.044050 0.669152 0.518090 0.031 Uiso 1 1 calc R U . . .
C01B C 0.5992(12) 1.1587(6) 0.0685(4) 0.0296(17) Uani 1 1 d . . . . .
H01W H 0.639117 1.093526 0.038798 0.035 Uiso 1 1 calc R U . . .
H01X H 0.735357 1.224079 0.085674 0.035 Uiso 1 1 calc R U . . .
C01C C 0.4821(12) 0.6562(6) 0.6438(4) 0.0262(16) Uani 1 1 d . . . . .
H01D H 0.525325 0.736161 0.660533 0.031 Uiso 1 1 calc R U . . .
C01D C 0.3256(13) 1.2763(6) -0.0761(4) 0.0275(17) Uani 1 1 d . . . . .
H01 H 0.369974 1.326619 -0.105461 0.033 Uiso 1 1 calc R U . . .
C01E C 0.9344(12) 0.5289(6) 0.7835(4) 0.0285(16) Uani 1 1 d . . . . .
H01E H 1.026167 0.476792 0.777924 0.043 Uiso 1 1 calc R U . . .
H01F H 1.030658 0.605580 0.809411 0.043 Uiso 1 1 calc R U . . .
H01G H 0.857014 0.526238 0.732926 0.043 Uiso 1 1 calc R U . . .
C01F C 0.3858(8) 0.0063(4) 0.7143(3) 0.0160(11) Uani 1 1 d . . . . .
H01H H 0.396206 -0.066169 0.681496 0.019 Uiso 1 1 calc R U . . .
C01G C 0.8165(12) -0.1346(6) 0.9866(4) 0.0242(15) Uani 1 1 d . . . . .
H01I H 0.865818 -0.086353 0.956444 0.029 Uiso 1 1 calc R U . . .
C01H C 0.4865(13) 1.2565(6) -0.0261(4) 0.0265(16) Uani 1 1 d . . . . .
H1 H 0.640839 1.291608 -0.022138 0.032 Uiso 1 1 calc R U . . .
C01I C 0.9892(10) 1.0591(5) 0.2410(3) 0.0257(14) Uani 1 1 d . . . . .
H2 H 1.012258 1.002533 0.197971 0.031 Uiso 1 1 calc R U . . .
H H 1.138220 1.103679 0.273122 0.031 Uiso 1 1 calc R U . . .
C01J C 0.5132(10) 1.0192(5) 0.2172(4) 0.0230(14) Uani 1 1 d . . . . .
H3 H 0.358461 0.977629 0.188682 0.028 Uiso 1 1 calc R U . . .
HA H 0.505696 1.080127 0.260658 0.028 Uiso 1 1 calc R U . . .
C01K C 0.0425(12) 0.4544(6) 0.2162(4) 0.0306(17) Uani 1 1 d . . . . .
H4 H 0.110273 0.456687 0.267943 0.046 Uiso 1 1 calc R U . . .
HB H -0.054786 0.378179 0.189476 0.046 Uiso 1 1 calc R U . . .
HC H -0.046191 0.507843 0.219166 0.046 Uiso 1 1 calc R U . . .
C01L C 0.0296(9) -0.1043(5) 0.7315(3) 0.0189(13) Uani 1 1 d . . . . .
H01J H 0.039995 -0.173060 0.695421 0.023 Uiso 1 1 calc R U . . .
H01K H -0.130852 -0.108965 0.728290 0.023 Uiso 1 1 calc R U . . .
C01M C 0.0386(12) 1.1519(6) -0.0395(4) 0.0267(16) Uani 1 1 d . . . . .
H5 H -0.115328 1.114703 -0.044561 0.032 Uiso 1 1 calc R U . . .
C01N C 0.4935(10) 0.0169(5) 0.7961(3) 0.0195(13) Uani 1 1 d . . . . .
H01L H 0.655339 0.024859 0.799941 0.023 Uiso 1 1 calc R U . . .
H01M H 0.477279 0.085101 0.831093 0.023 Uiso 1 1 calc R U . . .
C01O C 0.3296(11) 0.6861(5) 0.2418(4) 0.0194(14) Uani 1 1 d . . . . .
C01P C 0.6218(8) 0.9399(5) 0.2469(3) 0.0189(12) Uani 1 1 d . . . . .
H6 H 0.623696 0.878253 0.202015 0.023 Uiso 1 1 calc R U . . .
C01Q C 0.6394(11) 0.5747(5) 0.4121(3) 0.0185(13) Uani 1 1 d . . . . .
C01R C 0.2237(11) 0.4855(5) 0.1734(4) 0.0247(15) Uani 1 1 d . . . . .
C01S C 0.1358(9) -0.0975(5) 0.8123(3) 0.0204(13) Uani 1 1 d . . . . .
H01N H 0.115222 -0.031881 0.848706 0.025 Uiso 1 1 calc R U . . .
H01O H 0.060918 -0.166294 0.825331 0.025 Uiso 1 1 calc R U . . .
C01T C 0.7112(13) 0.3994(6) 0.3569(4) 0.0316(17) Uani 1 1 d . . . . .
H7 H 0.810008 0.360195 0.336776 0.038 Uiso 1 1 calc R U . . .
C01U C 0.8723(13) 0.4882(6) 0.9069(4) 0.0311(17) Uani 1 1 d . . . . .
H01P H 0.756378 0.463575 0.934668 0.047 Uiso 1 1 calc R U . . .
H01Q H 0.971763 0.562573 0.936690 0.047 Uiso 1 1 calc R U . . .
H01R H 0.959407 0.434106 0.898894 0.047 Uiso 1 1 calc R U . . .
C01V C 0.6793(13) -0.2768(6) 1.0740(4) 0.0299(17) Uani 1 1 d . . . . .
H01V H 0.631647 -0.326006 1.103763 0.036 Uiso 1 1 calc R U . . .
C01W C 0.8811(10) 1.1362(5) 0.2095(3) 0.0250(14) Uani 1 1 d . . . . .
H8 H 0.968941 1.167634 0.175032 0.030 Uiso 1 1 calc R U . . .
HD H 0.876058 1.199540 0.251779 0.030 Uiso 1 1 calc R U . . .
C01X C 0.1984(12) 1.1338(6) 0.0121(4) 0.0248(15) Uani 1 1 d . . . . .
H9 H 0.153490 1.086054 0.043010 0.030 Uiso 1 1 calc R U . . .
C01Y C 0.5228(12) -0.2582(6) 1.0215(4) 0.0267(16) Uani 1 1 d . . . . .
H01Y H 0.368200 -0.294767 1.015661 0.032 Uiso 1 1 calc R U . . .
C01Z C 0.9027(13) -0.2241(6) 1.0827(4) 0.0273(16) Uani 1 1 d . . . . .
H01Z H 1.009964 -0.237033 1.118492 0.033 Uiso 1 1 calc R U . . .
C020 C 0.6451(12) 1.0690(6) 0.1659(4) 0.0256(15) Uani 1 1 d . . . . .
H020 H 0.655655 1.005873 0.123751 0.031 Uiso 1 1 calc R U . . .
C021 C 0.4213(12) 1.1851(5) 0.0183(4) 0.0226(15) Uani 1 1 d . . . . .
C022 C 0.9720(13) -0.1524(6) 1.0398(4) 0.0292(17) Uani 1 1 d . . . . .
H022 H 1.126763 -0.115096 1.046580 0.035 Uiso 1 1 calc R U . . .
C023 C 0.3638(13) 0.4034(6) 0.1673(4) 0.0328(17) Uani 1 1 d . . . . .
H02C H 0.488027 0.428656 0.142903 0.049 Uiso 1 1 calc R U . . .
H02D H 0.270151 0.328289 0.136637 0.049 Uiso 1 1 calc R U . . .
H02E H 0.423564 0.400485 0.218554 0.049 Uiso 1 1 calc R U . . .
C024 C 0.4891(10) 0.8861(5) 0.2987(3) 0.0194(13) Uani 1 1 d . . . . .
H02F H 0.549741 0.931644 0.352509 0.023 Uiso 1 1 calc R U . . .
H02G H 0.330549 0.884643 0.285312 0.023 Uiso 1 1 calc R U . . .
C025 C 0.4198(12) -0.1782(6) 0.9153(4) 0.0260(16) Uani 1 1 d . . . . .
H02A H 0.389094 -0.244041 0.870051 0.031 Uiso 1 1 calc R U . . .
H02B H 0.278074 -0.179452 0.933051 0.031 Uiso 1 1 calc R U . . .
C026 C 0.1335(13) 0.4948(6) 0.0946(4) 0.0341(19) Uani 1 1 d . . . . .
H02H H 0.050442 0.550833 0.100086 0.051 Uiso 1 1 calc R U . . .
H02I H 0.033642 0.421533 0.063078 0.051 Uiso 1 1 calc R U . . .
H02J H 0.258765 0.518041 0.070105 0.051 Uiso 1 1 calc R U . . .

loop_
_atom_site_aniso_label
_atom_site_aniso_U_11
_atom_site_aniso_U_22
_atom_site_aniso_U_33
_atom_site_aniso_U_23
_atom_site_aniso_U_13
_atom_site_aniso_U_12
O001 0.011(2) 0.020(2) 0.027(2) 0.0026(19) -0.0039(18) 0.0051(18)
O002 0.012(2) 0.013(2) 0.020(2) -0.0012(17) -0.0041(17) -0.0007(17)
O003 0.019(2) 0.019(2) 0.022(2) -0.0003(18) -0.0021(18) 0.0023(18)
O004 0.031(2) 0.019(2) 0.018(2) 0.0084(17) -0.0035(17) 0.0037(18)
N005 0.009(3) 0.017(3) 0.019(3) 0.008(2) -0.002(2) 0.004(2)
N006 0.014(3) 0.018(3) 0.016(3) 0.003(2) -0.001(2) 0.006(2)
O007 0.034(2) 0.037(3) 0.025(2) 0.016(2) 0.0045(19) 0.017(2)
O008 0.017(3) 0.024(3) 0.032(3) 0.006(2) -0.002(2) 0.004(2)
N009 0.010(3) 0.013(3) 0.021(3) 0.004(2) 0.003(2) 0.0045(19)
N00A 0.011(3) 0.017(3) 0.017(2) 0.001(2) -0.001(2) 0.004(2)
N00B 0.016(3) 0.013(3) 0.022(3) 0.006(2) 0.001(2) 0.004(2)
N00C 0.015(3) 0.015(3) 0.019(3) 0.008(2) 0.005(2) 0.006(2)
C00D 0.013(3) 0.017(3) 0.017(3) 0.008(3) -0.003(2) 0.000(2)
N00E 0.014(3) 0.017(3) 0.020(3) 0.002(2) -0.001(2) 0.006(2)
N00F 0.011(3) 0.020(3) 0.019(3) 0.006(2) -0.002(2) -0.001(2)
C00G 0.016(3) 0.013(3) 0.024(3) 0.006(2) 0.006(2) 0.008(2)
N00H 0.014(3) 0.018(3) 0.018(3) 0.005(2) 0.001(2) 0.005(2)
C00I 0.015(3) 0.014(3) 0.013(3) 0.005(2) -0.002(2) 0.001(2)
N00J 0.012(3) 0.013(3) 0.019(3) 0.003(2) 0.002(2) 0.005(2)
C00K 0.017(3) 0.015(3) 0.017(3) -0.001(3) -0.004(3) -0.003(3)
C00L 0.023(4) 0.027(4) 0.022(3) 0.012(3) 0.000(3) 0.000(3)
C00M 0.010(3) 0.017(3) 0.016(3) 0.005(3) 0.003(2) 0.008(2)
C00N 0.011(3) 0.011(3) 0.018(3) 0.003(2) 0.002(2) 0.006(2)
C00O 0.022(4) 0.022(4) 0.027(3) 0.008(3) 0.004(3) 0.007(3)
C00P 0.015(4) 0.018(3) 0.024(3) 0.002(3) 0.005(3) 0.006(3)
C00Q 0.018(4) 0.016(3) 0.018(3) 0.005(3) 0.001(3) 0.005(3)
C00R 0.014(4) 0.017(3) 0.016(3) 0.002(3) 0.003(3) 0.005(3)
C00S 0.022(4) 0.021(3) 0.019(3) 0.006(3) 0.003(3) 0.006(3)
C00T 0.012(3) 0.013(3) 0.016(3) -0.002(2) -0.001(2) 0.003(2)
C00U 0.011(3) 0.016(3) 0.018(3) 0.003(2) 0.002(2) 0.006(2)
C00V 0.011(3) 0.014(3) 0.018(3) 0.003(3) 0.005(3) 0.006(2)
C00W 0.016(4) 0.023(4) 0.025(3) 0.011(3) 0.001(3) 0.006(3)
C00X 0.033(4) 0.017(3) 0.024(4) 0.003(3) -0.007(3) -0.001(3)
C00Y 0.017(4) 0.021(3) 0.018(3) 0.004(3) 0.003(3) 0.007(3)
C00Z 0.008(3) 0.017(3) 0.018(3) 0.003(3) -0.001(2) 0.004(2)
C010 0.016(4) 0.026(4) 0.019(3) 0.005(3) -0.002(3) 0.001(3)
C011 0.024(4) 0.022(4) 0.026(3) 0.008(3) 0.002(3) 0.003(3)
C012 0.012(3) 0.023(3) 0.023(3) 0.005(3) 0.001(3) 0.006(3)
C013 0.012(3) 0.016(3) 0.020(3) 0.004(3) 0.006(3) 0.006(3)
C014 0.033(4) 0.030(4) 0.022(3) 0.009(3) 0.000(3) 0.016(3)
C015 0.033(4) 0.018(4) 0.032(4) -0.005(3) -0.005(3) 0.003(3)
C016 0.032(4) 0.020(4) 0.015(3) 0.002(3) 0.000(3) 0.010(3)
C017 0.021(4) 0.026(4) 0.022(3) 0.007(3) 0.000(3) -0.005(3)
C018 0.008(3) 0.015(3) 0.016(3) -0.003(2) -0.001(2) 0.003(2)
C019 0.017(3) 0.016(3) 0.019(3) 0.001(2) -0.006(2) 0.005(2)
C01A 0.021(4) 0.022(3) 0.019(3) 0.008(3) 0.000(3) 0.007(3)
C01B 0.034(4) 0.026(4) 0.025(3) 0.008(3) 0.002(3) 0.004(3)
C01C 0.035(4) 0.015(3) 0.025(3) 0.005(3) -0.001(3) 0.006(3)
C01D 0.039(5) 0.020(4) 0.025(4) 0.011(3) 0.006(3) 0.008(3)
C01E 0.023(4) 0.023(4) 0.030(4) 0.006(3) -0.002(3) -0.004(3)
C01F 0.015(3) 0.015(3) 0.016(3) 0.001(2) 0.001(2) 0.006(2)
C01G 0.028(4) 0.021(4) 0.020(3) 0.004(3) 0.003(3) 0.004(3)
C01H 0.029(4) 0.023(4) 0.024(3) 0.006(3) 0.003(3) 0.005(3)
C01I 0.023(3) 0.026(3) 0.024(3) 0.008(3) 0.005(3) -0.002(3)
C01J 0.018(3) 0.030(4) 0.025(3) 0.009(3) 0.001(2) 0.013(3)
C01K 0.029(4) 0.028(4) 0.030(4) 0.011(3) 0.005(3) -0.001(3)
C01L 0.014(3) 0.020(3) 0.023(3) 0.011(3) 0.000(2) 0.001(2)
C01M 0.021(4) 0.031(4) 0.029(4) 0.009(3) 0.005(3) 0.009(3)
C01N 0.019(3) 0.023(3) 0.018(3) 0.008(3) 0.000(2) 0.009(3)
C01O 0.018(4) 0.019(3) 0.020(3) 0.004(3) 0.004(3) 0.004(3)
C01P 0.014(3) 0.021(3) 0.021(3) 0.004(2) 0.002(2) 0.005(2)
C01Q 0.021(4) 0.022(3) 0.017(3) 0.008(3) 0.003(3) 0.012(3)
C01R 0.024(4) 0.016(3) 0.022(3) -0.002(3) -0.005(3) -0.004(3)
C01S 0.019(3) 0.019(3) 0.022(3) 0.007(3) 0.003(2) 0.004(2)
C01T 0.037(5) 0.028(4) 0.030(4) 0.002(3) 0.005(3) 0.017(3)
C01U 0.036(4) 0.026(4) 0.023(4) 0.001(3) -0.003(3) 0.004(3)
C01V 0.043(5) 0.027(4) 0.020(3) 0.008(3) 0.004(3) 0.011(3)
C01W 0.026(3) 0.024(3) 0.026(3) 0.010(3) 0.005(3) 0.008(3)
C01X 0.030(4) 0.027(4) 0.018(3) 0.007(3) 0.006(3) 0.009(3)
C01Y 0.029(4) 0.029(4) 0.023(3) 0.008(3) 0.007(3) 0.009(3)
C01Z 0.035(4) 0.027(4) 0.021(3) 0.005(3) -0.002(3) 0.015(3)
C020 0.032(4) 0.022(3) 0.026(3) 0.008(3) 0.006(3) 0.012(3)
C021 0.030(4) 0.018(3) 0.020(3) 0.004(3) 0.004(3) 0.010(3)
C022 0.027(4) 0.029(4) 0.027(4) 0.000(3) 0.001(3) 0.008(3)
C023 0.033(4) 0.022(4) 0.034(4) -0.003(3) 0.002(3) 0.004(3)
C024 0.011(3) 0.023(3) 0.022(3) 0.005(3) -0.002(2) 0.005(2)
C025 0.028(4) 0.023(4) 0.028(4) 0.011(3) 0.000(3) 0.008(3)
C026 0.034(4) 0.031(4) 0.020(4) 0.005(3) -0.010(3) -0.010(3)

loop_
_atom_type_symbol
_atom_type_description
_atom_type_scat_dispersion_real
_atom_type_scat_dispersion_imag
_atom_type_scat_source
C C 0.0033 0.0016 'International Tables Vol C Tables 4.2.6.8 and 6.1.1.4'
H H 0.0000 0.0000 'International Tables Vol C Tables 4.2.6.8 and 6.1.1.4'
N N 0.0061 0.0033 'International Tables Vol C Tables 4.2.6.8 and 6.1.1.4'
O O 0.0106 0.0060 'International Tables Vol C Tables 4.2.6.8 and 6.1.1.4'

loop_
_geom_angle_atom_site_label_1
_geom_angle_atom_site_label_2
_geom_angle_atom_site_label_3
_geom_angle
_geom_angle_site_symmetry_1
_geom_angle_site_symmetry_3
_geom_angle_publ_flag
C00I O002 C00K 121.0(5) . . ?
C01O O003 C01R 120.2(5) . . ?
C019 O004 C025 111.4(5) . . ?
C00N N005 C00Q 119.4(5) . . ?
C00N N005 C00W 117.6(5) . . ?
C00W N005 C00Q 113.7(5) . . ?
C00P N006 C013 115.0(5) . . ?
C01B O007 C020 112.9(5) . . ?
C00G N009 C00T 117.4(5) . . ?
C00I N009 C00G 119.7(5) . . ?
C00I N009 C00T 122.5(5) . . ?
C018 N00A C00M 114.3(5) . . ?
C00P N00B C00R 115.2(5) . . ?
C00M N00C C01F 118.5(5) . . ?
C00M N00C C01L 116.0(5) . . ?
C01L N00C C01F 111.9(5) . . ?
C00S C00D C00Q 118.7(6) . . ?
C012 C00D C00Q 123.2(6) . . ?
C012 C00D C00S 118.1(6) . . ?
C01O N00E C00U 120.2(5) . . ?
C01O N00E C024 117.4(5) . . ?
C024 N00E C00U 112.7(5) . . ?
C00R N00F C01I 118.3(5) . . ?
C00R N00F C01P 122.8(5) . . ?
C01I N00F C01P 113.7(5) . . ?
N009 C00G H00A 108.5 . . ?
N009 C00G H00B 108.5 . . ?
N009 C00G C01F 115.1(5) . . ?
H00A C00G H00B 107.5 . . ?
C01F C00G H00A 108.5 . . ?
C01F C00G H00B 108.5 . . ?
C00Y N00H C01A 113.0(5) . . ?
C013 N00H C00Y 121.2(5) . . ?
C013 N00H C01A 117.5(5) . . ?
O001 C00I O002 124.9(5) . . ?
O001 C00I N009 124.8(6) . . ?
O002 C00I N009 110.3(5) . . ?
C018 N00J C00N 116.4(5) . . ?
O002 C00K C015 101.9(5) . . ?
O002 C00K C01E 110.7(5) . . ?
O002 C00K C01U 110.5(5) . . ?
C015 C00K C01E 110.3(6) . . ?
C01U C00K C015 111.1(6) . . ?
C01U C00K C01E 111.9(6) . . ?
C00X C00L H00L 119.8 . . ?
C00X C00L C010 120.5(7) . . ?
C010 C00L H00L 119.8 . . ?
N00A C00M N00C 118.5(5) . . ?
N00A C00M C00V 122.9(6) . . ?
N00C C00M C00V 118.3(5) . . ?
N005 C00N C00V 123.3(5) . . ?
N00J C00N N005 116.0(5) . . ?
N00J C00N C00V 120.6(5) . . ?
C012 C00O H00O 120.0 . . ?
C01C C00O H00O 120.0 . . ?
C01C C00O C012 120.0(6) . . ?
N006 C00P H00P 115.6 . . ?
N00B C00P N006 128.9(6) . . ?
N00B C00P H00P 115.6 . . ?
N005 C00Q C00D 112.9(5) . . ?
N005 C00Q H00C 109.0 . . ?
N005 C00Q H00D 109.0 . . ?
C00D C00Q H00C 109.0 . . ?
C00D C00Q H00D 109.0 . . ?
H00C C00Q H00D 107.8 . . ?
N00B C00R N00F 114.2(5) . . ?
N00B C00R C00Z 122.1(6) . . ?
N00F C00R C00Z 123.6(6) . . ?
C00D C00S H00S 119.6 . . ?
C017 C00S C00D 120.9(6) . . ?
C017 C00S H00S 119.6 . . ?
N009 C00T H00E 109.2 . . ?
N009 C00T H00F 109.2 . . ?
N009 C00T C00V 112.2(5) . . ?
H00E C00T H00F 107.9 . . ?
C00V C00T H00E 109.2 . . ?
C00V C00T H00F 109.2 . . ?
N00E C00U H00J 109.4 . . ?
N00E C00U H00K 109.4 . . ?
N00E C00U C00Z 111.2(5) . . ?
H00J C00U H00K 108.0 . . ?
C00Z C00U H00J 109.4 . . ?
C00Z C00U H00K 109.4 . . ?
C00M C00V C00T 118.8(5) . . ?
C00N C00V C00M 115.8(5) . . ?
C00N C00V C00T 125.0(5) . . ?
N005 C00W H00G 109.5 . . ?
N005 C00W H00H 109.5 . . ?
N005 C00W H00I 109.5 . . ?
H00G C00W H00H 109.5 . . ?
H00G C00W H00I 109.5 . . ?
H00H C00W H00I 109.5 . . ?
C00L C00X H00X 120.2 . . ?
C00L C00X C01T 119.6(6) . . ?
C01T C00X H00X 120.2 . . ?
N00H C00Y H00M 108.7 . . ?
N00H C00Y H00N 108.7 . . ?
N00H C00Y C01Q 114.4(5) . . ?
H00M C00Y H00N 107.6 . . ?
C01Q C00Y H00M 108.7 . . ?
C01Q C00Y H00N 108.7 . . ?
C00R C00Z C00U 120.9(6) . . ?
C00R C00Z C013 116.0(5) . . ?
C013 C00Z C00U 122.2(5) . . ?
C00L C010 H010 119.9 . . ?
C01Q C010 C00L 120.2(6) . . ?
C01Q C010 H010 119.9 . . ?
C01Q C011 H011 119.6 . . ?
C01Q C011 C01T 120.7(7) . . ?
C01T C011 H011 119.6 . . ?
C00D C012 C00O 121.3(6) . . ?
C00D C012 H012 119.4 . . ?
C00O C012 H012 119.4 . . ?
N006 C013 N00H 115.9(6) . . ?
N006 C013 C00Z 121.8(5) . . ?
N00H C013 C00Z 122.2(6) . . ?
C01D C014 H014 120.5 . . ?
C01M C014 H014 120.5 . . ?
C01M C014 C01D 119.0(7) . . ?
C00K C015 H01A 109.5 . . ?
C00K C015 H01B 109.5 . . ?
C00K C015 H01C 109.5 . . ?
H01A C015 H01B 109.5 . . ?
H01A C015 H01C 109.5 . . ?
H01B C015 H01C 109.5 . . ?
C01G C016 C01Y 118.3(6) . . ?
C01G C016 C025 121.8(6) . . ?
C01Y C016 C025 119.5(7) . . ?
C00S C017 H017 119.8 . . ?
C00S C017 C01C 120.4(6) . . ?
C01C C017 H017 119.8 . . ?
N00A C018 N00J 128.5(5) . . ?
N00A C018 H018 115.8 . . ?
N00J C018 H018 115.8 . . ?
O004 C019 H019 108.3 . . ?
O004 C019 C01N 109.0(5) . . ?
O004 C019 C01S 114.2(5) . . ?
C01N C019 H019 108.3 . . ?
C01S C019 H019 108.3 . . ?
C01S C019 C01N 108.7(5) . . ?
N00H C01A H01S 109.5 . . ?
N00H C01A H01T 109.5 . . ?
N00H C01A H01U 109.5 . . ?
H01S C01A H01T 109.5 . . ?
H01S C01A H01U 109.5 . . ?
H01T C01A H01U 109.5 . . ?
O007 C01B H01W 109.4 . . ?
O007 C01B H01X 109.4 . . ?
O007 C01B C021 111.1(6) . . ?
H01W C01B H01X 108.0 . . ?
C021 C01B H01W 109.4 . . ?
C021 C01B H01X 109.4 . . ?
C00O C01C C017 119.3(6) . . ?
C00O C01C H01D 120.4 . . ?
C017 C01C H01D 120.4 . . ?
C014 C01D H01 119.8 . . ?
C014 C01D C01H 120.4(6) . . ?
C01H C01D H01 119.8 . . ?
C00K C01E H01E 109.5 . . ?
C00K C01E H01F 109.5 . . ?
C00K C01E H01G 109.5 . . ?
H01E C01E H01F 109.5 . . ?
H01E C01E H01G 109.5 . . ?
H01F C01E H01G 109.5 . . ?
N00C C01F C00G 113.9(5) . . ?
N00C C01F H01H 106.9 . . ?
N00C C01F C01N 108.3(4) . . ?
C00G C01F H01H 106.9 . . ?
C01N C01F C00G 113.5(5) . . ?
C01N C01F H01H 106.9 . . ?
C016 C01G H01I 119.7 . . ?
C022 C01G C016 120.6(6) . . ?
C022 C01G H01I 119.7 . . ?
C01D C01H H1 120.1 . . ?
C01D C01H C021 119.8(7) . . ?
C021 C01H H1 120.1 . . ?
N00F C01I H2 108.9 . . ?
N00F C01I H 108.9 . . ?
N00F C01I C01W 113.2(5) . . ?
H2 C01I H 107.8 . . ?
C01W C01I H2 108.9 . . ?
C01W C01I H 108.9 . . ?
H3 C01J HA 108.2 . . ?
C01P C01J H3 109.6 . . ?
C01P C01J HA 109.6 . . ?
C020 C01J H3 109.6 . . ?
C020 C01J HA 109.6 . . ?
C020 C01J C01P 110.1(5) . . ?
H4 C01K HB 109.5 . . ?
H4 C01K HC 109.5 . . ?
HB C01K HC 109.5 . . ?
C01R C01K H4 109.5 . . ?
C01R C01K HB 109.5 . . ?
C01R C01K HC 109.5 . . ?
N00C C01L H01J 109.6 . . ?
N00C C01L H01K 109.6 . . ?
N00C C01L C01S 110.2(5) . . ?
H01J C01L H01K 108.1 . . ?
C01S C01L H01J 109.6 . . ?
C01S C01L H01K 109.6 . . ?
C014 C01M H5 119.5 . . ?
C014 C01M C01X 120.9(7) . . ?
C01X C01M H5 119.5 . . ?
C019 C01N C01F 110.4(5) . . ?
C019 C01N H01L 109.6 . . ?
C019 C01N H01M 109.6 . . ?
C01F C01N H01L 109.6 . . ?
C01F C01N H01M 109.6 . . ?
H01L C01N H01M 108.1 . . ?
O003 C01O N00E 111.1(6) . . ?
O008 C01O O003 125.1(6) . . ?
O008 C01O N00E 123.8(6) . . ?
N00F C01P C01J 110.0(5) . . ?
N00F C01P H6 108.0 . . ?
N00F C01P C024 111.3(4) . . ?
C01J C01P H6 108.0 . . ?
C01J C01P C024 111.5(5) . . ?
C024 C01P H6 108.0 . . ?
C010 C01Q C00Y 118.5(6) . . ?
C011 C01Q C00Y 122.8(6) . . ?
C011 C01Q C010 118.7(6) . . ?
O003 C01R C01K 109.7(5) . . ?
O003 C01R C023 101.7(5) . . ?
O003 C01R C026 110.4(5) . . ?
C01K C01R C023 110.8(6) . . ?
C01K C01R C026 112.9(6) . . ?
C023 C01R C026 110.8(6) . . ?
C019 C01S C01L 110.7(5) . . ?
C019 C01S H01N 109.5 . . ?
C019 C01S H01O 109.5 . . ?
C01L C01S H01N 109.5 . . ?
C01L C01S H01O 109.5 . . ?
H01N C01S H01O 108.1 . . ?
C00X C01T C011 120.3(7) . . ?
C00X C01T H7 119.9 . . ?
C011 C01T H7 119.9 . . ?
C00K C01U H01P 109.5 . . ?
C00K C01U H01Q 109.5 . . ?
C00K C01U H01R 109.5 . . ?
H01P C01U H01Q 109.5 . . ?
H01P C01U H01R 109.5 . . ?
H01Q C01U H01R 109.5 . . ?
C01Y C01V H01V 120.1 . . ?
C01Z C01V H01V 120.1 . . ?
C01Z C01V C01Y 119.8(7) . . ?
C01I C01W H8 110.0 . . ?
C01I C01W HD 110.0 . . ?
C01I C01W C020 108.5(5) . . ?
H8 C01W HD 108.4 . . ?
C020 C01W H8 110.0 . . ?
C020 C01W HD 110.0 . . ?
C01M C01X H9 120.1 . . ?
C021 C01X C01M 119.8(6) . . ?
C021 C01X H9 120.1 . . ?
C016 C01Y H01Y 119.5 . . ?
C01V C01Y C016 121.0(7) . . ?
C01V C01Y H01Y 119.5 . . ?
C01V C01Z H01Z 119.9 . . ?
C01V C01Z C022 120.1(7) . . ?
C022 C01Z H01Z 119.9 . . ?
O007 C020 C01J 108.3(5) . . ?
O007 C020 C01W 113.7(5) . . ?
O007 C020 H020 108.1 . . ?
C01J C020 C01W 110.3(5) . . ?
C01J C020 H020 108.1 . . ?
C01W C020 H020 108.1 . . ?
C01H C021 C01B 119.0(7) . . ?
C01X C021 C01B 120.9(6) . . ?
C01X C021 C01H 120.0(7) . . ?
C01G C022 H022 119.9 . . ?
C01Z C022 C01G 120.2(7) . . ?
C01Z C022 H022 119.9 . . ?
C01R C023 H02C 109.5 . . ?
C01R C023 H02D 109.5 . . ?
C01R C023 H02E 109.5 . . ?
H02C C023 H02D 109.5 . . ?
H02C C023 H02E 109.5 . . ?
H02D C023 H02E 109.5 . . ?
N00E C024 C01P 110.4(5) . . ?
N00E C024 H02F 109.6 . . ?
N00E C024 H02G 109.6 . . ?
C01P C024 H02F 109.6 . . ?
C01P C024 H02G 109.6 . . ?
H02F C024 H02G 108.1 . . ?
O004 C025 C016 111.1(5) . . ?
O004 C025 H02A 109.4 . . ?
O004 C025 H02B 109.4 . . ?
C016 C025 H02A 109.4 . . ?
C016 C025 H02B 109.4 . . ?
H02A C025 H02B 108.0 . . ?
C01R C026 H02H 109.5 . . ?
C01R C026 H02I 109.5 . . ?
C01R C026 H02J 109.5 . . ?
H02H C026 H02I 109.5 . . ?
H02H C026 H02J 109.5 . . ?
H02I C026 H02J 109.5 . . ?

loop_
_geom_bond_atom_site_label_1
_geom_bond_atom_site_label_2
_geom_bond_distance
_geom_bond_site_symmetry_2
_geom_bond_publ_flag
O001 C00I 1.216(7) . ?
O002 C00I 1.351(7) . ?
O002 C00K 1.466(7) . ?
O003 C01O 1.337(8) . ?
O003 C01R 1.484(7) . ?
O004 C019 1.427(7) . ?
O004 C025 1.428(7) . ?
N005 C00N 1.377(8) . ?
N005 C00Q 1.465(8) . ?
N005 C00W 1.458(8) . ?
N006 C00P 1.331(8) . ?
N006 C013 1.347(8) . ?
O007 C01B 1.407(7) . ?
O007 C020 1.438(8) . ?
O008 C01O 1.224(8) . ?
N009 C00G 1.452(7) . ?
N009 C00I 1.356(8) . ?
N009 C00T 1.468(8) . ?
N00A C00M 1.345(8) . ?
N00A C018 1.326(7) . ?
N00B C00P 1.323(8) . ?
N00B C00R 1.351(8) . ?
N00C C00M 1.394(8) . ?
N00C C01F 1.488(7) . ?
N00C C01L 1.464(7) . ?
C00D C00Q 1.518(8) . ?
C00D C00S 1.395(9) . ?
C00D C012 1.383(9) . ?
N00E C00U 1.484(8) . ?
N00E C01O 1.366(8) . ?
N00E C024 1.455(8) . ?
N00F C00R 1.383(8) . ?
N00F C01I 1.472(7) . ?
N00F C01P 1.478(7) . ?
C00G H00A 0.9900 . ?
C00G H00B 0.9900 . ?
C00G C01F 1.527(7) . ?
N00H C00Y 1.461(8) . ?
N00H C013 1.380(8) . ?
N00H C01A 1.469(8) . ?
N00J C00N 1.350(8) . ?
N00J C018 1.327(8) . ?
C00K C015 1.515(10) . ?
C00K C01E 1.517(9) . ?
C00K C01U 1.513(9) . ?
C00L H00L 0.9500 . ?
C00L C00X 1.371(10) . ?
C00L C010 1.393(9) . ?
C00M C00V 1.402(8) . ?
C00N C00V 1.400(8) . ?
C00O H00O 0.9500 . ?
C00O C012 1.388(9) . ?
C00O C01C 1.385(10) . ?
C00P H00P 0.9500 . ?
C00Q H00C 0.9900 . ?
C00Q H00D 0.9900 . ?
C00R C00Z 1.393(9) . ?
C00S H00S 0.9500 . ?
C00S C017 1.381(9) . ?
C00T H00E 0.9900 . ?
C00T H00F 0.9900 . ?
C00T C00V 1.506(8) . ?
C00U H00J 0.9900 . ?
C00U H00K 0.9900 . ?
C00U C00Z 1.509(8) . ?
C00W H00G 0.9800 . ?
C00W H00H 0.9800 . ?
C00W H00I 0.9800 . ?
C00X H00X 0.9500 . ?
C00X C01T 1.376(10) . ?
C00Y H00M 0.9900 . ?
C00Y H00N 0.9900 . ?
C00Y C01Q 1.513(9) . ?
C00Z C013 1.412(9) . ?
C010 H010 0.9500 . ?
C010 C01Q 1.389(9) . ?
C011 H011 0.9500 . ?
C011 C01Q 1.380(9) . ?
C011 C01T 1.390(10) . ?
C012 H012 0.9500 . ?
C014 H014 0.9500 . ?
C014 C01D 1.386(10) . ?
C014 C01M 1.380(10) . ?
C015 H01A 0.9800 . ?
C015 H01B 0.9800 . ?
C015 H01C 0.9800 . ?
C016 C01G 1.388(10) . ?
C016 C01Y 1.393(9) . ?
C016 C025 1.495(9) . ?
C017 H017 0.9500 . ?
C017 C01C 1.385(10) . ?
C018 H018 0.9500 . ?
C019 H019 1.0000 . ?
C019 C01N 1.518(8) . ?
C019 C01S 1.515(8) . ?
C01A H01S 0.9800 . ?
C01A H01T 0.9800 . ?
C01A H01U 0.9800 . ?
C01B H01W 0.9900 . ?
C01B H01X 0.9900 . ?
C01B C021 1.509(10) . ?
C01C H01D 0.9500 . ?
C01D H01 0.9500 . ?
C01D C01H 1.387(10) . ?
C01E H01E 0.9800 . ?
C01E H01F 0.9800 . ?
C01E H01G 0.9800 . ?
C01F H01H 1.0000 . ?
C01F C01N 1.526(7) . ?
C01G H01I 0.9500 . ?
C01G C022 1.387(10) . ?
C01H H1 0.9500 . ?
C01H C021 1.390(9) . ?
C01I H2 0.9900 . ?
C01I H 0.9900 . ?
C01I C01W 1.505(8) . ?
C01J H3 0.9900 . ?
C01J HA 0.9900 . ?
C01J C01P 1.516(8) . ?
C01J C020 1.493(9) . ?
C01K H4 0.9800 . ?
C01K HB 0.9800 . ?
C01K HC 0.9800 . ?
C01K C01R 1.502(10) . ?
C01L H01J 0.9900 . ?
C01L H01K 0.9900 . ?
C01L C01S 1.519(8) . ?
C01M H5 0.9500 . ?
C01M C01X 1.388(9) . ?
C01N H01L 0.9900 . ?
C01N H01M 0.9900 . ?
C01P H6 1.0000 . ?
C01P C024 1.526(8) . ?
C01R C023 1.523(10) . ?
C01R C026 1.529(9) . ?
C01S H01N 0.9900 . ?
C01S H01O 0.9900 . ?
C01T H7 0.9500 . ?
C01U H01P 0.9800 . ?
C01U H01Q 0.9800 . ?
C01U H01R 0.9800 . ?
C01V H01V 0.9500 . ?
C01V C01Y 1.389(10) . ?
C01V C01Z 1.371(10) . ?
C01W H8 0.9900 . ?
C01W HD 0.9900 . ?
C01W C020 1.520(9) . ?
C01X H9 0.9500 . ?
C01X C021 1.372(10) . ?
C01Y H01Y 0.9500 . ?
C01Z H01Z 0.9500 . ?
C01Z C022 1.379(10) . ?
C020 H020 1.0000 . ?
C022 H022 0.9500 . ?
C023 H02C 0.9800 . ?
C023 H02D 0.9800 . ?
C023 H02E 0.9800 . ?
C024 H02F 0.9900 . ?
C024 H02G 0.9900 . ?
C025 H02A 0.9900 . ?
C025 H02B 0.9900 . ?
C026 H02H 0.9800 . ?
C026 H02I 0.9800 . ?
C026 H02J 0.9800 . ?

loop_
_geom_torsion_atom_site_label_1
_geom_torsion_atom_site_label_2
_geom_torsion_atom_site_label_3
_geom_torsion_atom_site_label_4
_geom_torsion
_geom_torsion_site_symmetry_1
_geom_torsion_site_symmetry_2
_geom_torsion_site_symmetry_3
_geom_torsion_site_symmetry_4
_geom_torsion_publ_flag
O004 C019 C01N C01F 176.3(5) . . . . ?
O004 C019 C01S C01L 178.8(5) . . . . ?
N005 C00N C00V C00M -171.2(6) . . . . ?
N005 C00N C00V C00T 15.6(9) . . . . ?
O007 C01B C021 C01H 152.0(6) . . . . ?
O007 C01B C021 C01X -32.5(9) . . . . ?
N009 C00G C01F N00C 53.1(7) . . . . ?
N009 C00G C01F C01N -71.5(6) . . . . ?
N009 C00T C00V C00M 72.5(7) . . . . ?
N009 C00T C00V C00N -114.4(6) . . . . ?
N00A C00M C00V C00N -12.5(9) . . . . ?
N00A C00M C00V C00T 161.2(6) . . . . ?
N00B C00R C00Z C00U -160.7(6) . . . . ?
N00B C00R C00Z C013 9.0(9) . . . . ?
N00C C00M C00V C00N 173.0(5) . . . . ?
N00C C00M C00V C00T -13.3(8) . . . . ?
N00C C01F C01N C019 59.6(6) . . . . ?
N00C C01L C01S C019 -57.3(6) . . . . ?
C00D C00S C017 C01C -0.2(10) . . . . ?
N00E C00U C00Z C00R -78.0(7) . . . . ?
N00E C00U C00Z C013 112.9(6) . . . . ?
N00F C00R C00Z C00U 19.1(9) . . . . ?
N00F C00R C00Z C013 -171.2(6) . . . . ?
N00F C01I C01W C020 -53.9(7) . . . . ?
N00F C01P C024 N00E -90.6(6) . . . . ?
C00G N009 C00I O001 4.1(9) . . . . ?
C00G N009 C00I O002 -176.8(5) . . . . ?
C00G N009 C00T C00V -21.1(7) . . . . ?
C00G C01F C01N C019 -172.9(5) . . . . ?
N00H C00Y C01Q C010 170.7(5) . . . . ?
N00H C00Y C01Q C011 -6.9(8) . . . . ?
C00I O002 C00K C015 172.8(5) . . . . ?
C00I O002 C00K C01E 55.5(7) . . . . ?
C00I O002 C00K C01U -69.1(7) . . . . ?
C00I N009 C00G C01F 112.9(6) . . . . ?
C00I N009 C00T C00V 166.3(5) . . . . ?
N00J C00N C00V C00M 12.7(8) . . . . ?
N00J C00N C00V C00T -160.5(6) . . . . ?
C00K O002 C00I O001 6.0(8) . . . . ?
C00K O002 C00I N009 -173.1(5) . . . . ?
C00L C00X C01T C011 0.1(10) . . . . ?
C00L C010 C01Q C00Y -177.3(5) . . . . ?
C00L C010 C01Q C011 0.4(9) . . . . ?
C00M N00A C018 N00J 6.1(9) . . . . ?
C00M N00C C01F C00G 33.4(7) . . . . ?
C00M N00C C01F C01N 160.7(5) . . . . ?
C00M N00C C01L C01S -160.4(5) . . . . ?
C00N N005 C00Q C00D -137.3(5) . . . . ?
C00N N00J C018 N00A -5.7(9) . . . . ?
C00P N006 C013 N00H 179.4(5) . . . . ?
C00P N006 C013 C00Z 3.2(9) . . . . ?
C00P N00B C00R N00F 178.3(5) . . . . ?
C00P N00B C00R C00Z -1.9(9) . . . . ?
C00Q N005 C00N N00J -141.0(5) . . . . ?
C00Q N005 C00N C00V 42.8(8) . . . . ?
C00Q C00D C00S C017 177.9(6) . . . . ?
C00Q C00D C012 C00O -177.6(6) . . . . ?
C00R N00B C00P N006 -5.9(9) . . . . ?
C00R N00F C01I C01W -151.9(5) . . . . ?
C00R N00F C01P C01J 153.1(5) . . . . ?
C00R N00F C01P C024 29.1(8) . . . . ?
C00R C00Z C013 N006 -9.6(9) . . . . ?
C00R C00Z C013 N00H 174.4(6) . . . . ?
C00S C00D C00Q N005 -167.0(5) . . . . ?
C00S C00D C012 C00O 1.4(9) . . . . ?
C00S C017 C01C C00O 1.3(10) . . . . ?
C00T N009 C00G C01F -59.9(7) . . . . ?
C00T N009 C00I O001 176.5(6) . . . . ?
C00T N009 C00I O002 -4.4(7) . . . . ?
C00U N00E C01O O003 16.0(8) . . . . ?
C00U N00E C01O O008 -165.0(6) . . . . ?
C00U N00E C024 C01P 49.1(6) . . . . ?
C00U C00Z C013 N006 159.9(6) . . . . ?
C00U C00Z C013 N00H -16.1(9) . . . . ?
C00W N005 C00N N00J 3.6(8) . . . . ?
C00W N005 C00N C00V -172.6(5) . . . . ?
C00W N005 C00Q C00D 76.8(6) . . . . ?
C00X C00L C010 C01Q 1.1(10) . . . . ?
C00Y N00H C013 N006 140.9(6) . . . . ?
C00Y N00H C013 C00Z -42.9(8) . . . . ?
C010 C00L C00X C01T -1.3(10) . . . . ?
C012 C00D C00Q N005 12.0(8) . . . . ?
C012 C00D C00S C017 -1.1(9) . . . . ?
C012 C00O C01C C017 -1.0(10) . . . . ?
C013 N006 C00P N00B 5.2(9) . . . . ?
C013 N00H C00Y C01Q 135.2(6) . . . . ?
C014 C01D C01H C021 -1.7(10) . . . . ?
C014 C01M C01X C021 -1.6(10) . . . . ?
C016 C01G C022 C01Z 1.4(10) . . . . ?
C018 N00A C00M N00C 178.1(5) . . . . ?
C018 N00A C00M C00V 3.6(8) . . . . ?
C018 N00J C00N N005 179.1(5) . . . . ?
C018 N00J C00N C00V -4.6(8) . . . . ?
C019 O004 C025 C016 158.4(5) . . . . ?
C01A N00H C00Y C01Q -77.3(6) . . . . ?
C01A N00H C013 N006 -5.2(8) . . . . ?
C01A N00H C013 C00Z 171.1(5) . . . . ?
C01B O007 C020 C01J -163.6(5) . . . . ?
C01B O007 C020 C01W 73.4(7) . . . . ?
C01C C00O C012 C00D -0.3(10) . . . . ?
C01D C014 C01M C01X 0.4(11) . . . . ?
C01D C01H C021 C01B 176.1(6) . . . . ?
C01D C01H C021 C01X 0.5(10) . . . . ?
C01F N00C C00M N00A 123.7(6) . . . . ?
C01F N00C C00M C00V -61.5(7) . . . . ?
C01F N00C C01L C01S 59.3(6) . . . . ?
C01G C016 C01Y C01V 0.3(10) . . . . ?
C01G C016 C025 O004 -26.9(9) . . . . ?
C01I N00F C00R N00B 43.9(8) . . . . ?
C01I N00F C00R C00Z -136.0(6) . . . . ?
C01I N00F C01P C01J -52.7(7) . . . . ?
C01I N00F C01P C024 -176.8(5) . . . . ?
C01I C01W C020 O007 -179.7(5) . . . . ?
C01I C01W C020 C01J 58.4(7) . . . . ?
C01J C01P C024 N00E 146.2(5) . . . . ?
C01L N00C C00M N00A -13.8(8) . . . . ?
C01L N00C C00M C00V 160.9(5) . . . . ?
C01L N00C C01F C00G 172.6(5) . . . . ?
C01L N00C C01F C01N -60.1(6) . . . . ?
C01M C014 C01D C01H 1.3(11) . . . . ?
C01M C01X C021 C01B -174.4(6) . . . . ?
C01M C01X C021 C01H 1.1(10) . . . . ?
C01N C019 C01S C01L 56.9(6) . . . . ?
C01O O003 C01R C01K -58.7(7) . . . . ?
C01O O003 C01R C023 -176.0(5) . . . . ?
C01O O003 C01R C026 66.4(7) . . . . ?
C01O N00E C00U C00Z -175.3(5) . . . . ?
C01O N00E C024 C01P -97.0(6) . . . . ?
C01P N00F C00R N00B -163.1(5) . . . . ?
C01P N00F C00R C00Z 17.1(9) . . . . ?
C01P N00F C01I C01W 52.7(7) . . . . ?
C01P C01J C020 O007 173.9(5) . . . . ?
C01P C01J C020 C01W -61.0(7) . . . . ?
C01Q C011 C01T C00X 1.4(10) . . . . ?
C01R O003 C01O O008 -5.4(9) . . . . ?
C01R O003 C01O N00E 173.6(5) . . . . ?
C01S C019 C01N C01F -58.6(6) . . . . ?
C01T C011 C01Q C00Y 176.0(6) . . . . ?
C01T C011 C01Q C010 -1.6(9) . . . . ?
C01V C01Z C022 C01G -1.0(10) . . . . ?
C01Y C016 C01G C022 -1.0(10) . . . . ?
C01Y C016 C025 O004 160.4(6) . . . . ?
C01Y C01V C01Z C022 0.2(10) . . . . ?
C01Z C01V C01Y C016 0.1(10) . . . . ?
C020 O007 C01B C021 158.0(5) . . . . ?
C020 C01J C01P N00F 56.9(7) . . . . ?
C020 C01J C01P C024 -179.2(5) . . . . ?
C024 N00E C00U C00Z 39.6(7) . . . . ?
C024 N00E C01O O003 159.5(5) . . . . ?
C024 N00E C01O O008 -21.5(9) . . . . ?
C025 O004 C019 C01N -172.5(5) . . . . ?
C025 O004 C019 C01S 65.7(6) . . . . ?
C025 C016 C01G C022 -173.8(6) . . . . ?
C025 C016 C01Y C01V 173.2(6) . . . . ?
